data_4060507
loop_
_publ_author_name
'Shaver, Michael P.'
'Fryzuk, Michael D.'

_publ_section_title
;
Phosphine-Induced Ancillary Ligand Orthometalation at a Tantalum-Tantalum 
Double Bond
;
_journal_issue 11
_journal_name_full Organometallics
_journal_page_first 2606
_journal_page_last 2611
_journal_paper_doi 10.1021/om050045e
_journal_volume 24
_journal_year 2005
_chemical_formula_moiety 'C60 H92 N4 P3 Si4 Ta2'
_chemical_formula_sum 'C60 H92 N4 P3 Si4 Ta2'
_chemical_formula_weight 1436.55
_space_group_IT_number 2
_symmetry_cell_setting triclinic
_symmetry_space_group_name_Hall '-P 1'
_symmetry_space_group_name_H-M 'P -1'
_cell_angle_alpha 81.286(4)
_cell_angle_beta 77.613(4)
_cell_angle_gamma 73.064(4)
_cell_formula_units_Z 2
_cell_length_a 11.2799(2)
_cell_length_b 13.4464(4)
_cell_length_c 22.9421(7)
_cell_measurement_temperature 173(2)
_cell_volume 3236.53(15)
_diffrn_ambient_temperature 173(2)
_exptl_crystal_density_diffrn 1.474
_cod_depositor_comments
;
The following automatic conversions were performed:
'_symmetry_cell_setting' value 'Triclinic' changed to 'triclinic'
according to '/home/saulius/struct/CIF-dictionaries/cif_core.dic'
dictionary named 'cif_core.dic' version 2.4.1 from 2010-06-29.

Automatic conversion script
Id: cif_fix_enum 1527 2010-12-29 10:47:43Z saulius 
;
_cod_database_code 4060507

loop_
_symmetry_equiv_pos_as_xyz
'x, y, z'
'-x, -y, -z'

loop_
_atom_site_label
_atom_site_type_symbol
_atom_site_fract_x
_atom_site_fract_y
_atom_site_fract_z
_atom_site_U_iso_or_equiv
_atom_site_adp_type
_atom_site_occupancy
_atom_site_symmetry_multiplicity
_atom_site_calc_flag
_atom_site_refinement_flags
_atom_site_disorder_assembly
_atom_site_disorder_group
Ta2 Ta 0.837137(14) 0.256793(12) 0.334281(7) 0.01410(5) Uani 1 1 d . . .
Ta1 Ta 0.961703(14) 0.195033(12) 0.227065(7) 0.01403(5) Uani 1 1 d . . .
P1 P 1.16199(10) 0.05481(9) 0.17969(5) 0.0199(2) Uani 1 1 d . . .
P2 P 0.77619(10) 0.17854(8) 0.44263(5) 0.0189(2) Uani 1 1 d . . .
Si4 Si 0.86255(11) -0.00129(9) 0.36489(5) 0.0196(2) Uani 1 1 d . . .
P3 P 0.62993(10) 0.39425(9) 0.31619(5) 0.0233(2) Uani 1 1 d . . .
Si2 Si 1.13631(11) 0.25549(10) 0.09639(5) 0.0234(3) Uani 1 1 d . . .
Si3 Si 0.88336(11) 0.34634(9) 0.46034(5) 0.0221(2) Uani 1 1 d . . .
Si1 Si 0.94684(12) -0.00983(10) 0.15202(6) 0.0256(3) Uani 1 1 d . . .
C30 C 1.4035(5) -0.0880(4) 0.1838(3) 0.0444(14) Uani 1 1 d . . .
H30A H 1.4401 -0.0336 0.1589 0.053 Uiso 1 1 calc R . .
H30B H 1.3898 -0.1326 0.1567 0.053 Uiso 1 1 calc R . .
C13 C 0.9631(4) 0.4079(3) 0.1500(2) 0.0255(10) Uani 1 1 d . . .
C24 C 0.7212(5) 0.2614(4) 0.1486(2) 0.0326(11) Uani 1 1 d . . .
H24 H 0.7839 0.2984 0.1377 0.039 Uiso 1 1 calc R . .
C38 C 0.5215(4) 0.1840(4) 0.4523(2) 0.0349(11) Uani 1 1 d . . .
H38A H 0.5400 0.1072 0.4609 0.042 Uiso 1 1 calc R . .
H38B H 0.5373 0.2002 0.4082 0.042 Uiso 1 1 calc R . .
C39 C 0.3828(4) 0.2337(5) 0.4774(2) 0.0400(13) Uani 1 1 d . . .
H39A H 0.3624 0.3099 0.4657 0.048 Uiso 1 1 calc R . .
H39B H 0.3288 0.2044 0.4599 0.048 Uiso 1 1 calc R . .
C18 C 0.8926(5) 0.4526(4) 0.1046(2) 0.0340(11) Uani 1 1 d . . .
H18 H 0.8803 0.4087 0.0789 0.041 Uiso 1 1 calc R . .
C40 C 0.3545(5) 0.2146(5) 0.5447(2) 0.0443(14) Uani 1 1 d . . .
H40A H 0.3633 0.1392 0.5564 0.053 Uiso 1 1 calc R . .
H40B H 0.2665 0.2530 0.5598 0.053 Uiso 1 1 calc R . .
C14 C 0.9803(5) 0.4757(4) 0.1866(2) 0.0315(11) Uani 1 1 d . . .
H14 H 1.0274 0.4479 0.2178 0.038 Uiso 1 1 calc R . .
C51 C 0.5327(5) 0.4783(4) 0.3741(2) 0.0367(12) Uani 1 1 d . . .
H51A H 0.4653 0.5312 0.3572 0.055 Uiso 1 1 calc R . .
H51B H 0.5850 0.5128 0.3883 0.055 Uiso 1 1 calc R . .
H51C H 0.4956 0.4359 0.4076 0.055 Uiso 1 1 calc R . .
N4 N 0.9372(3) 0.0896(2) 0.32134(14) 0.0152(7) Uani 1 1 d . . .
C27 C 1.3117(6) -0.1853(5) 0.3024(3) 0.0590(18) Uani 1 1 d . . .
H27A H 1.3233 -0.1411 0.3304 0.071 Uiso 1 1 calc R . .
H27B H 1.2750 -0.2403 0.3264 0.071 Uiso 1 1 calc R . .
C1 C 1.1208(4) -0.0232(4) 0.1323(2) 0.0282(10) Uani 1 1 d . . .
H1A H 1.1678 -0.0975 0.1388 0.034 Uiso 1 1 calc R . .
H1B H 1.1437 0.0012 0.0896 0.034 Uiso 1 1 calc R . .
C16 C 0.8584(6) 0.6256(4) 0.1331(3) 0.0530(17) Uani 1 1 d . . .
H16 H 0.8227 0.6989 0.1276 0.064 Uiso 1 1 calc R . .
N3 N 0.8897(3) 0.3562(3) 0.38319(15) 0.0199(7) Uani 1 1 d . . .
C41 C 0.4431(5) 0.2499(5) 0.5730(2) 0.0462(14) Uani 1 1 d . . .
H41A H 0.4277 0.2303 0.6168 0.055 Uiso 1 1 calc R . .
H41B H 0.4247 0.3269 0.5665 0.055 Uiso 1 1 calc R . .
C4 C 1.0750(5) 0.2223(4) 0.0339(2) 0.0386(12) Uani 1 1 d . . .
H4A H 1.0094 0.1864 0.0508 0.058 Uiso 1 1 calc R . .
H4B H 1.1441 0.1767 0.0085 0.058 Uiso 1 1 calc R . .
H4C H 1.0395 0.2866 0.0099 0.058 Uiso 1 1 calc R . .
N2 N 1.0187(3) 0.2979(3) 0.15742(15) 0.0204(7) Uani 1 1 d . . .
C33 C 1.1208(5) 0.5123(4) 0.3168(3) 0.0442(14) Uani 1 1 d . . .
H33 H 1.2095 0.5012 0.3060 0.053 Uiso 1 1 calc R . .
C21 C 0.5368(5) 0.1573(5) 0.1790(3) 0.0503(16) Uani 1 1 d . . .
H21 H 0.4735 0.1208 0.1895 0.060 Uiso 1 1 calc R . .
C22 C 0.5069(5) 0.2592(5) 0.1549(3) 0.0574(18) Uani 1 1 d . . .
H22 H 0.4234 0.2936 0.1489 0.069 Uiso 1 1 calc R . .
N1 N 0.8788(3) 0.1078(3) 0.18256(16) 0.0209(7) Uani 1 1 d . . .
C29 C 1.4952(6) -0.1545(5) 0.2241(3) 0.066(2) Uani 1 1 d . . .
H29A H 1.5747 -0.1901 0.1989 0.079 Uiso 1 1 calc R . .
H29B H 1.5150 -0.1087 0.2485 0.079 Uiso 1 1 calc R . .
C36 C 0.8642(4) 0.5431(3) 0.3467(2) 0.0294(10) Uani 1 1 d . . .
H36 H 0.7753 0.5552 0.3562 0.035 Uiso 1 1 calc R . .
C28 C 1.4393(7) -0.2358(5) 0.2655(3) 0.065(2) Uani 1 1 d . . .
H28A H 1.4980 -0.2743 0.2928 0.079 Uiso 1 1 calc R . .
H28B H 1.4291 -0.2866 0.2412 0.079 Uiso 1 1 calc R . .
C50 C 0.5135(5) 0.3418(5) 0.2968(3) 0.0435(14) Uani 1 1 d . . .
H50A H 0.4484 0.3991 0.2812 0.065 Uiso 1 1 calc R . .
H50B H 0.4748 0.3049 0.3326 0.065 Uiso 1 1 calc R . .
H50C H 0.5546 0.2932 0.2661 0.065 Uiso 1 1 calc R . .
C46 C 1.2700(4) 0.1534(4) 0.3379(2) 0.0293(10) Uani 1 1 d . . .
H46 H 1.3463 0.1690 0.3392 0.035 Uiso 1 1 calc R . .
C20 C 0.6575(4) 0.1070(4) 0.1883(2) 0.0336(11) Uani 1 1 d . . .
H20 H 0.6757 0.0363 0.2051 0.040 Uiso 1 1 calc R . .
C47 C 1.2060(4) 0.1983(3) 0.2912(2) 0.0234(9) Uani 1 1 d . . .
H47 H 1.2385 0.2447 0.2608 0.028 Uiso 1 1 calc R . .
C37 C 0.6086(4) 0.2239(3) 0.47945(19) 0.0227(9) Uani 1 1 d . . .
H37 H 0.5838 0.3016 0.4709 0.027 Uiso 1 1 calc R . .
C45 C 1.2230(4) 0.0856(4) 0.3830(2) 0.0280(10) Uani 1 1 d . . .
H45 H 1.2679 0.0554 0.4148 0.034 Uiso 1 1 calc R . .
C15 C 0.9289(6) 0.5830(4) 0.1775(3) 0.0454(14) Uani 1 1 d . . .
H15 H 0.9425 0.6277 0.2023 0.054 Uiso 1 1 calc R . .
C8 C 0.8658(4) 0.2116(3) 0.49007(19) 0.0220(9) Uani 1 1 d . . .
H8A H 0.9496 0.1606 0.4885 0.026 Uiso 1 1 calc R . .
H8B H 0.8209 0.2114 0.5322 0.026 Uiso 1 1 calc R . .
C43 C 1.0488(4) 0.1063(3) 0.33464(18) 0.0171(8) Uani 1 1 d . . .
C23 C 0.5995(5) 0.3112(5) 0.1395(3) 0.0493(15) Uani 1 1 d . . .
H23 H 0.5798 0.3817 0.1225 0.059 Uiso 1 1 calc R . .
C19 C 0.7538(4) 0.1572(4) 0.17378(19) 0.0231(9) Uani 1 1 d . . .
C44 C 1.1122(4) 0.0615(3) 0.38222(19) 0.0230(9) Uani 1 1 d . . .
H44 H 1.0802 0.0158 0.4132 0.028 Uiso 1 1 calc R . .
C34 C 1.0427(6) 0.6114(4) 0.3089(3) 0.0475(15) Uani 1 1 d . . .
H34 H 1.0772 0.6684 0.2929 0.057 Uiso 1 1 calc R . .
C9 C 0.7498(5) 0.4474(4) 0.4987(2) 0.0393(12) Uani 1 1 d . . .
H9A H 0.7588 0.5171 0.4826 0.059 Uiso 1 1 calc R . .
H9B H 0.7505 0.4377 0.5418 0.059 Uiso 1 1 calc R . .
H9C H 0.6699 0.4403 0.4918 0.059 Uiso 1 1 calc R . .
C25 C 1.2777(4) -0.0363(3) 0.2217(2) 0.0276(10) Uani 1 1 d . . .
H25 H 1.2969 0.0058 0.2491 0.033 Uiso 1 1 calc R . .
C31 C 0.9402(4) 0.4419(3) 0.35543(19) 0.0226(9) Uani 1 1 d . . .
C3 C 1.2236(5) 0.3564(4) 0.0660(2) 0.0403(13) Uani 1 1 d . . .
H3A H 1.1711 0.4141 0.0435 0.061 Uiso 1 1 calc R . .
H3B H 1.3018 0.3251 0.0392 0.061 Uiso 1 1 calc R . .
H3C H 1.2436 0.3828 0.0992 0.061 Uiso 1 1 calc R . .
C48 C 1.0938(4) 0.1758(3) 0.28845(18) 0.0173(8) Uani 1 1 d . . .
C26 C 1.2214(5) -0.1184(4) 0.2617(2) 0.0388(12) Uani 1 1 d . . .
H26A H 1.2033 -0.1637 0.2364 0.047 Uiso 1 1 calc R . .
H26B H 1.1410 -0.0835 0.2866 0.047 Uiso 1 1 calc R . .
C7 C 0.8109(4) 0.0365(3) 0.44456(19) 0.0233(9) Uani 1 1 d . . .
H7A H 0.7349 0.0134 0.4640 0.028 Uiso 1 1 calc R . .
H7B H 0.8787 0.0023 0.4680 0.028 Uiso 1 1 calc R . .
C12 C 0.7260(4) -0.0047(4) 0.3322(2) 0.0285(10) Uani 1 1 d . . .
H12A H 0.7252 0.0391 0.2940 0.043 Uiso 1 1 calc R . .
H12B H 0.6475 0.0216 0.3600 0.043 Uiso 1 1 calc R . .
H12C H 0.7336 -0.0768 0.3255 0.043 Uiso 1 1 calc R . .
C49 C 0.6539(5) 0.4891(4) 0.2524(2) 0.0353(12) Uani 1 1 d . . .
H49A H 0.6941 0.4526 0.2164 0.053 Uiso 1 1 calc R . .
H49B H 0.7082 0.5290 0.2601 0.053 Uiso 1 1 calc R . .
H49C H 0.5724 0.5368 0.2463 0.053 Uiso 1 1 calc R . .
C35 C 0.9145(5) 0.6270(4) 0.3245(3) 0.0422(13) Uani 1 1 d . . .
H35 H 0.8601 0.6954 0.3200 0.051 Uiso 1 1 calc R . .
C59 C 0.5099(8) 0.8999(9) 0.0236(4) 0.097(3) Uani 1 1 d . . .
H59 H 0.5155 0.8299 0.0401 0.117 Uiso 1 1 calc R . .
C2 C 1.2480(4) 0.1375(4) 0.1283(2) 0.0261(10) Uani 1 1 d . . .
H2A H 1.3034 0.0972 0.0953 0.031 Uiso 1 1 calc R . .
H2B H 1.3017 0.1598 0.1498 0.031 Uiso 1 1 calc R . .
C53 C 0.4568(9) 0.6103(8) 0.0785(7) 0.114(4) Uani 1 1 d . . .
H53 H 0.5454 0.5890 0.0769 0.137 Uiso 1 1 calc R . .
C54 C 0.4063(10) 0.6502(10) 0.0288(5) 0.124(4) Uani 1 1 d . . .
H54 H 0.4605 0.6612 -0.0080 0.148 Uiso 1 1 calc R . .
C11 C 0.9670(5) -0.1376(3) 0.3727(2) 0.0319(11) Uani 1 1 d . . .
H11A H 0.9829 -0.1692 0.3350 0.048 Uiso 1 1 calc R . .
H11B H 0.9256 -0.1791 0.4051 0.048 Uiso 1 1 calc R . .
H11C H 1.0471 -0.1357 0.3820 0.048 Uiso 1 1 calc R . .
C32 C 1.0714(5) 0.4284(4) 0.3404(2) 0.0332(11) Uani 1 1 d . . .
H32 H 1.1269 0.3609 0.3465 0.040 Uiso 1 1 calc R . .
C42 C 0.5824(4) 0.2018(4) 0.5474(2) 0.0371(12) Uani 1 1 d . . .
H42A H 0.6359 0.2312 0.5651 0.045 Uiso 1 1 calc R . .
H42B H 0.6042 0.1254 0.5583 0.045 Uiso 1 1 calc R . .
C10 C 1.0298(5) 0.3567(4) 0.4817(2) 0.0401(13) Uani 1 1 d . . .
H10A H 1.1015 0.3008 0.4654 0.060 Uiso 1 1 calc R . .
H10B H 1.0200 0.3502 0.5254 0.060 Uiso 1 1 calc R . .
H10C H 1.0446 0.4246 0.4653 0.060 Uiso 1 1 calc R . .
C5 C 0.9246(5) -0.1290(4) 0.2019(3) 0.0413(13) Uani 1 1 d . . .
H5A H 0.9467 -0.1276 0.2408 0.062 Uiso 1 1 calc R . .
H5B H 0.9790 -0.1915 0.1834 0.062 Uiso 1 1 calc R . .
H5C H 0.8364 -0.1303 0.2078 0.062 Uiso 1 1 calc R . .
C17 C 0.8403(5) 0.5599(4) 0.0965(3) 0.0466(15) Uani 1 1 d . . .
H17 H 0.7919 0.5884 0.0658 0.056 Uiso 1 1 calc R . .
C6 C 0.8896(5) -0.0117(5) 0.0815(2) 0.0481(15) Uani 1 1 d . . .
H6A H 0.8008 -0.0122 0.0912 0.072 Uiso 1 1 calc R . .
H6B H 0.9397 -0.0744 0.0619 0.072 Uiso 1 1 calc R . .
H6C H 0.8983 0.0505 0.0544 0.072 Uiso 1 1 calc R . .
C60 C 0.4230(8) 0.9493(10) -0.0148(4) 0.097(3) Uani 1 1 d . . .
H60 H 0.3707 0.9128 -0.0248 0.116 Uiso 1 1 calc R . .
C58 C 0.5846(8) 0.9514(11) 0.0368(4) 0.100(4) Uani 1 1 d . . .
H58 H 0.6437 0.9171 0.0622 0.120 Uiso 1 1 calc R . .
C57 C 0.2498(10) 0.6285(8) 0.1335(4) 0.102(3) Uani 1 1 d . . .
H57 H 0.1938 0.6221 0.1704 0.123 Uiso 1 1 calc R . .
C56 C 0.2049(9) 0.6643(9) 0.0829(5) 0.110(4) Uani 1 1 d . . .
H56 H 0.1165 0.6829 0.0841 0.132 Uiso 1 1 calc R . .
C55 C 0.2819(10) 0.6748(9) 0.0301(4) 0.110(4) Uani 1 1 d . . .
H55 H 0.2486 0.6992 -0.0057 0.132 Uiso 1 1 calc R . .
C52 C 0.3734(12) 0.6017(8) 0.1321(5) 0.104(3) Uani 1 1 d . . .
H52 H 0.4053 0.5764 0.1683 0.125 Uiso 1 1 calc R . .
H101 H 0.709(4) 0.204(3) 0.345(2) 0.024(12) Uiso 1 1 d . . .

loop_
_atom_site_aniso_label
_atom_site_aniso_U_11
_atom_site_aniso_U_22
_atom_site_aniso_U_33
_atom_site_aniso_U_23
_atom_site_aniso_U_13
_atom_site_aniso_U_12
Ta2 0.01575(8) 0.01217(8) 0.01488(8) -0.00051(6) -0.00236(6) -0.00519(6)
Ta1 0.01502(8) 0.01426(8) 0.01358(8) -0.00056(6) -0.00275(6) -0.00536(6)
P1 0.0196(5) 0.0210(5) 0.0195(5) -0.0057(4) -0.0038(4) -0.0039(4)
P2 0.0239(5) 0.0186(5) 0.0158(5) -0.0011(4) -0.0026(4) -0.0093(4)
Si4 0.0270(6) 0.0157(5) 0.0182(6) -0.0001(5) -0.0038(5) -0.0097(5)
P3 0.0189(5) 0.0211(5) 0.0267(6) -0.0018(5) -0.0032(5) -0.0012(4)
Si2 0.0231(6) 0.0326(7) 0.0163(6) 0.0001(5) -0.0021(5) -0.0125(5)
Si3 0.0247(6) 0.0204(6) 0.0231(6) -0.0064(5) -0.0060(5) -0.0058(5)
Si1 0.0302(6) 0.0265(6) 0.0254(6) -0.0085(5) -0.0066(5) -0.0118(5)
C30 0.029(3) 0.044(3) 0.051(3) -0.010(3) -0.006(2) 0.006(2)
C13 0.030(2) 0.022(2) 0.021(2) 0.0049(18) 0.0026(19) -0.0116(19)
C24 0.036(3) 0.033(3) 0.034(3) 0.000(2) -0.016(2) -0.011(2)
C38 0.030(2) 0.050(3) 0.029(3) -0.017(2) 0.004(2) -0.017(2)
C39 0.027(2) 0.061(4) 0.038(3) -0.017(3) 0.000(2) -0.018(2)
C18 0.043(3) 0.035(3) 0.026(3) 0.005(2) -0.007(2) -0.015(2)
C40 0.035(3) 0.058(4) 0.040(3) -0.010(3) 0.013(2) -0.024(3)
C14 0.048(3) 0.025(2) 0.024(2) 0.0012(19) -0.005(2) -0.016(2)
C51 0.031(2) 0.030(3) 0.038(3) -0.007(2) 0.002(2) 0.004(2)
N4 0.0177(15) 0.0129(15) 0.0156(16) 0.0011(13) -0.0027(14) -0.0062(13)
C27 0.080(5) 0.035(3) 0.052(4) 0.008(3) -0.028(4) 0.005(3)
C1 0.032(2) 0.031(2) 0.021(2) -0.0125(19) 0.0007(19) -0.007(2)
C16 0.068(4) 0.026(3) 0.048(4) 0.010(3) 0.005(3) -0.005(3)
N3 0.0261(18) 0.0163(17) 0.0192(18) -0.0030(14) -0.0036(15) -0.0082(15)
C41 0.038(3) 0.070(4) 0.025(3) -0.011(3) 0.005(2) -0.011(3)
C4 0.040(3) 0.050(3) 0.026(3) -0.004(2) -0.010(2) -0.010(3)
N2 0.0226(17) 0.0235(18) 0.0182(18) 0.0008(15) -0.0057(15) -0.0109(15)
C33 0.037(3) 0.035(3) 0.065(4) -0.017(3) 0.012(3) -0.024(2)
C21 0.029(3) 0.064(4) 0.069(4) -0.004(3) -0.022(3) -0.021(3)
C22 0.031(3) 0.065(4) 0.081(5) -0.001(4) -0.036(3) -0.003(3)
N1 0.0245(17) 0.0210(18) 0.0213(18) -0.0024(15) -0.0074(15) -0.0096(15)
C29 0.044(3) 0.062(4) 0.080(5) -0.020(4) -0.028(4) 0.022(3)
C36 0.032(2) 0.022(2) 0.033(3) -0.005(2) 0.000(2) -0.007(2)
C28 0.076(5) 0.034(3) 0.075(5) -0.009(3) -0.039(4) 0.023(3)
C50 0.025(2) 0.050(3) 0.054(4) -0.002(3) -0.017(2) -0.004(2)
C46 0.024(2) 0.031(3) 0.039(3) -0.010(2) -0.012(2) -0.010(2)
C20 0.031(2) 0.036(3) 0.041(3) 0.001(2) -0.019(2) -0.015(2)
C47 0.023(2) 0.024(2) 0.026(2) -0.0046(18) -0.0036(18) -0.0105(18)
C37 0.026(2) 0.023(2) 0.020(2) 0.0007(18) -0.0009(18) -0.0105(18)
C45 0.030(2) 0.026(2) 0.029(2) -0.005(2) -0.019(2) 0.002(2)
C15 0.067(4) 0.027(3) 0.043(3) -0.003(2) 0.003(3) -0.023(3)
C8 0.024(2) 0.024(2) 0.018(2) -0.0008(18) -0.0076(18) -0.0057(18)
C43 0.0180(18) 0.0169(19) 0.017(2) -0.0058(16) -0.0036(16) -0.0032(16)
C23 0.047(3) 0.042(3) 0.060(4) 0.005(3) -0.032(3) 0.000(3)
C19 0.0196(19) 0.030(2) 0.023(2) -0.0040(19) -0.0098(18) -0.0068(18)
C44 0.030(2) 0.019(2) 0.021(2) -0.0014(18) -0.0102(19) -0.0044(18)
C34 0.059(4) 0.028(3) 0.060(4) -0.006(3) 0.005(3) -0.029(3)
C9 0.045(3) 0.036(3) 0.031(3) -0.013(2) -0.001(2) -0.002(2)
C25 0.025(2) 0.024(2) 0.031(3) -0.011(2) -0.007(2) 0.0026(19)
C31 0.031(2) 0.017(2) 0.022(2) -0.0078(17) 0.0007(19) -0.0110(18)
C3 0.032(3) 0.052(3) 0.036(3) 0.012(3) -0.002(2) -0.022(3)
C48 0.0169(18) 0.0172(19) 0.018(2) -0.0045(16) -0.0044(16) -0.0020(16)
C26 0.048(3) 0.028(3) 0.036(3) 0.000(2) -0.014(3) -0.001(2)
C7 0.030(2) 0.021(2) 0.018(2) 0.0042(18) -0.0041(18) -0.0107(19)
C12 0.038(3) 0.028(2) 0.025(2) 0.0016(19) -0.006(2) -0.018(2)
C49 0.036(3) 0.027(2) 0.033(3) 0.006(2) -0.007(2) 0.003(2)
C35 0.053(3) 0.020(2) 0.051(3) -0.002(2) -0.002(3) -0.013(2)
C59 0.070(5) 0.159(9) 0.068(6) -0.043(6) 0.022(4) -0.047(6)
C2 0.022(2) 0.034(3) 0.024(2) -0.006(2) 0.0004(18) -0.0111(19)
C53 0.059(5) 0.105(8) 0.183(13) -0.002(8) -0.031(7) -0.030(5)
C54 0.080(7) 0.176(12) 0.114(9) 0.010(8) 0.003(6) -0.059(8)
C11 0.044(3) 0.018(2) 0.035(3) 0.001(2) -0.009(2) -0.011(2)
C32 0.034(2) 0.022(2) 0.045(3) -0.010(2) 0.001(2) -0.011(2)
C42 0.031(2) 0.053(3) 0.020(2) -0.004(2) 0.004(2) -0.006(2)
C10 0.041(3) 0.048(3) 0.043(3) -0.008(3) -0.018(3) -0.021(3)
C5 0.051(3) 0.023(2) 0.054(4) -0.008(2) -0.006(3) -0.016(2)
C17 0.053(3) 0.036(3) 0.040(3) 0.021(3) -0.010(3) -0.006(3)
C6 0.052(3) 0.069(4) 0.036(3) -0.024(3) -0.012(3) -0.024(3)
C60 0.064(5) 0.182(11) 0.067(6) -0.052(7) 0.009(4) -0.061(7)
C58 0.054(5) 0.193(12) 0.063(6) -0.045(7) 0.008(4) -0.046(7)
C57 0.103(7) 0.130(9) 0.061(6) -0.016(6) -0.003(5) -0.017(7)
C56 0.073(6) 0.163(11) 0.084(7) -0.009(7) -0.010(5) -0.022(6)
C55 0.106(8) 0.159(11) 0.069(6) 0.002(6) -0.016(6) -0.051(8)
C52 0.127(9) 0.083(7) 0.111(9) -0.011(6) -0.066(8) -0.009(7)

loop_
_geom_bond_atom_site_label_1
_geom_bond_atom_site_label_2
_geom_bond_distance
_geom_bond_site_symmetry_2
_geom_bond_publ_flag
Ta2 N3 2.145(3) . ?
Ta2 N4 2.235(3) . ?
Ta2 P2 2.5796(10) . ?
Ta2 P3 2.5919(11) . ?
Ta2 C43 2.643(4) . ?
Ta2 Ta1 2.6778(3) . ?
Ta1 N2 2.070(3) . ?
Ta1 N1 2.169(3) . ?
Ta1 C48 2.199(4) . ?
Ta1 N4 2.410(3) . ?
Ta1 P1 2.6318(11) . ?
P1 C2 1.818(4) . ?
P1 C1 1.829(5) . ?
P1 C25 1.839(4) . ?
P2 C8 1.813(4) . ?
P2 C7 1.830(4) . ?
P2 C37 1.860(4) . ?
Si4 N4 1.752(3) . ?
Si4 C12 1.866(5) . ?
Si4 C11 1.874(5) . ?
Si4 C7 1.895(5) . ?
P3 C50 1.818(5) . ?
P3 C49 1.819(5) . ?
P3 C51 1.830(5) . ?
Si2 N2 1.747(4) . ?
Si2 C3 1.869(5) . ?
Si2 C2 1.876(4) . ?
Si2 C4 1.879(5) . ?
Si3 N3 1.742(4) . ?
Si3 C10 1.867(5) . ?
Si3 C9 1.869(5) . ?
Si3 C8 1.887(4) . ?
Si1 N1 1.726(4) . ?
Si1 C5 1.870(5) . ?
Si1 C6 1.873(5) . ?
Si1 C1 1.877(5) . ?
C30 C25 1.527(6) . ?
C30 C29 1.531(8) . ?
C13 C18 1.402(6) . ?
C13 C14 1.406(7) . ?
C13 N2 1.428(5) . ?
C24 C23 1.387(7) . ?
C24 C19 1.406(6) . ?
C38 C37 1.521(6) . ?
C38 C39 1.532(6) . ?
C39 C40 1.506(7) . ?
C18 C17 1.391(7) . ?
C40 C41 1.514(8) . ?
C14 C15 1.392(7) . ?
N4 C43 1.442(5) . ?
C27 C28 1.527(9) . ?
C27 C26 1.529(7) . ?
C16 C15 1.379(8) . ?
C16 C17 1.391(9) . ?
N3 C31 1.435(5) . ?
C41 C42 1.536(7) . ?
C33 C34 1.376(7) . ?
C33 C32 1.388(7) . ?
C21 C22 1.372(8) . ?
C21 C20 1.379(7) . ?
C22 C23 1.377(8) . ?
N1 C19 1.416(5) . ?
C29 C28 1.523(10) . ?
C36 C35 1.389(7) . ?
C36 C31 1.392(6) . ?
C46 C47 1.384(6) . ?
C46 C45 1.394(7) . ?
C20 C19 1.396(6) . ?
C47 C48 1.400(5) . ?
C37 C42 1.523(6) . ?
C45 C44 1.383(6) . ?
C43 C44 1.397(5) . ?
C43 C48 1.414(6) . ?
C34 C35 1.374(8) . ?
C25 C26 1.521(7) . ?
C31 C32 1.410(6) . ?
C59 C58 1.340(12) . ?
C59 C60 1.411(12) . ?
C53 C54 1.352(14) . ?
C53 C52 1.391(14) . ?
C54 C55 1.339(13) . ?
C60 C58 1.338(14) 2_675 ?
C58 C60 1.338(14) 2_675 ?
C57 C52 1.329(13) . ?
C57 C56 1.334(12) . ?
C56 C55 1.345(12) . ?
